data_2004071
loop_
_publ_author_name
'Moers, F. G.'
'Smits, J. M. M.'
'Beurskens, P. T.'
'Zhu, J.'
'Klunder, A. J. H.'

_publ_section_title <i>endo</i>-5-Methyl-<i>exo</i>-6-phenylseleno-<i>endo</i>-tricyclo[5.2.1.0^2,6^]dec-8-en-3-one
_journal_issue 11
_journal_name_full 'Acta Crystallographica Section C'
_journal_page_first 2335
_journal_page_last 2338
_journal_paper_doi 10.1107/S0108270195006251
_journal_volume 51
_journal_year 1995
_chemical_formula_sum 'C17 H18 O Se'
_chemical_formula_weight 317.27
_chemical_melting_point .334E-305
_chemical_name_systematic
;
endo-5-methyl-exo-6-phenylseleno-endo-tricyclo[5.2.1.0^2,6^]deca-8-en-3-one
;
_space_group_IT_number 14
_symmetry_cell_setting monoclinic
_symmetry_space_group_name_Hall '-P 2ybc'
_symmetry_space_group_name_H-M 'P 1 21/c 1'
_audit_creation_method SHELXL
_cell_angle_alpha 90.00
_cell_angle_beta 98.812(5)
_cell_angle_gamma 90.00
_cell_formula_units_Z 8
_cell_length_a 16.4845(7)
_cell_length_b 8.0579(4)
_cell_length_c 21.8436(13)
_cell_measurement_reflns_used 25
_cell_measurement_temperature 293(2)
_cell_measurement_theta_max 27.71
_cell_measurement_theta_min 22.56
_cell_volume 2867.2(3)
_diffrn_ambient_temperature 293(2)
_diffrn_measurement_device 'Enraf-Nonius CAD-4'
_diffrn_measurement_method
;
\w scans (Lehman & Larsen, 1974; Grant & Gabe, 1978)
;
_diffrn_radiation_monochromator graphite
_diffrn_radiation_source 'fine-focus sealed tube'
_diffrn_radiation_type MoK\a
_diffrn_radiation_wavelength 0.71073
_diffrn_reflns_av_R_equivalents 0.0460
_diffrn_reflns_av_sigmaI/netI 0.1229
_diffrn_reflns_limit_h_max 21
_diffrn_reflns_limit_h_min 0
_diffrn_reflns_limit_k_max 10
_diffrn_reflns_limit_k_min 0
_diffrn_reflns_limit_l_max 28
_diffrn_reflns_limit_l_min -28
_diffrn_reflns_number 7132
_diffrn_reflns_theta_max 27.96
_diffrn_reflns_theta_min 1.25
_diffrn_standards_decay_% 4.8
_diffrn_standards_interval_time 60
_diffrn_standards_number 2
_exptl_absorpt_coefficient_mu 2.609
_exptl_absorpt_correction_T_max 0.692
_exptl_absorpt_correction_T_min 0.419
_exptl_absorpt_correction_type
;
empirical (North, Philips & Mathews, 1968; Walker & Stuart, 1983)
;
_exptl_crystal_colour colourless
_exptl_crystal_density_diffrn 1.470
_exptl_crystal_description blocks
_exptl_crystal_F_000 1296
_exptl_crystal_size_max 0.33
_exptl_crystal_size_mid 0.23
_exptl_crystal_size_min 0.19
_refine_diff_density_max 0.417
_refine_diff_density_min -0.472
_refine_ls_extinction_method none
_refine_ls_goodness_of_fit_all 1.101
_refine_ls_goodness_of_fit_obs 1.293
_refine_ls_hydrogen_treatment 'see text'
_refine_ls_matrix_type full
_refine_ls_number_parameters 487
_refine_ls_number_reflns 6896
_refine_ls_number_restraints 0
_refine_ls_restrained_S_all 1.103
_refine_ls_restrained_S_obs 1.293
_refine_ls_R_factor_all 0.1784
_refine_ls_R_factor_obs 0.0584
_refine_ls_shift/esd_max -0.158
_refine_ls_shift/esd_mean 0.003
_refine_ls_structure_factor_coef Fsqd
_refine_ls_weighting_details 'w=1/[\s^2^(Fo^2^)+(0.0007P)^2^+4.5221P] where P=(Fo^2^+2Fc^2^)/3'
_refine_ls_weighting_scheme calc
_refine_ls_wR_factor_all 0.0928
_refine_ls_wR_factor_obs 0.0685
_reflns_number_observed 3021
_reflns_number_total 6899
_reflns_observed_criterion >2\s(I)
_cod_data_source_file ab1222.cif
_cod_data_source_block titl
_cod_depositor_comments
;
The following automatic conversions were performed:

'_refine_ls_weighting_scheme' value '
calc w=1/[\s^2^(Fo^2^)+(0.0007P)^2^+4.5221P] where
P=(Fo^2^+2Fc^2^)/3' was changed to 'calc'. New tag
'_refine_ls_weighting_details' was created. The value of the new tag
was set to 'w=1/[\s^2^(Fo^2^)+(0.0007P)^2^+4.5221P] where
P=(Fo^2^+2Fc^2^)/3'.

Automatic conversion script
Id: cif_fix_values 3143 2015-03-26 13:38:13Z robertas 
;
_cod_original_sg_symbol_H-M 'P 21/c'
_cod_database_code 2004071

loop_
_symmetry_equiv_pos_as_xyz
'x, y, z'
'-x, y+1/2, -z+1/2'
'-x, -y, -z'
'x, -y-1/2, z-1/2'

loop_
_atom_site_aniso_label
_atom_site_aniso_U_11
_atom_site_aniso_U_22
_atom_site_aniso_U_33
_atom_site_aniso_U_12
_atom_site_aniso_U_13
_atom_site_aniso_U_23
Se1 0.0496(4) 0.0577(4) 0.0456(3) -0.0016(4) 0.0048(3) -0.0074(3)
C1 0.037(4) 0.064(4) 0.066(4) 0.000(3) 0.012(3) 0.002(4)
C2 0.033(3) 0.045(4) 0.052(3) 0.002(3) 0.005(3) 0.005(3)
C3 0.033(3) 0.055(4) 0.055(4) -0.010(3) 0.005(3) -0.002(3)
C4 0.049(4) 0.047(4) 0.052(4) 0.007(4) 0.006(3) -0.002(3)
C5 0.048(4) 0.043(4) 0.054(4) 0.012(3) 0.001(3) -0.001(3)
C6 0.044(3) 0.043(3) 0.041(3) 0.006(3) 0.000(3) 0.000(3)
C7 0.077(5) 0.064(4) 0.041(4) -0.004(4) 0.015(3) 0.010(3)
C8 0.089(6) 0.053(5) 0.075(5) -0.011(4) 0.024(5) 0.013(4)
C9 0.069(5) 0.065(5) 0.076(5) -0.022(4) 0.024(4) -0.001(4)
C10 0.058(5) 0.065(5) 0.078(5) -0.003(4) 0.031(4) -0.006(4)
C11 0.043(4) 0.047(4) 0.043(3) 0.002(3) 0.005(3) -0.004(3)
C12 0.046(4) 0.046(4) 0.054(4) -0.001(3) -0.002(3) -0.001(3)
C13 0.065(5) 0.060(4) 0.047(4) -0.004(4) 0.008(4) -0.006(4)
C14 0.064(5) 0.067(5) 0.057(4) -0.015(4) 0.019(4) -0.013(4)
C15 0.041(4) 0.091(6) 0.068(5) -0.008(4) 0.012(4) -0.021(4)
C16 0.044(4) 0.066(4) 0.044(4) 0.010(3) -0.010(3) -0.009(3)
C17 0.100(8) 0.073(7) 0.069(6) 0.045(6) -0.025(5) -0.015(5)
O1 0.064(3) 0.085(3) 0.045(2) 0.008(3) -0.012(2) -0.005(2)
Se21 0.0493(4) 0.0402(3) 0.0495(3) 0.0062(3) 0.0110(3) -0.0030(3)
C21 0.031(4) 0.058(4) 0.077(4) 0.001(3) 0.012(3) -0.006(4)
C22 0.036(3) 0.038(3) 0.054(4) 0.003(3) 0.010(3) -0.001(3)
C23 0.049(4) 0.046(4) 0.052(3) -0.008(3) 0.014(3) -0.003(3)
C24 0.046(4) 0.045(4) 0.057(4) 0.005(3) 0.008(3) 0.002(3)
C25 0.031(3) 0.039(3) 0.041(3) 0.003(3) 0.003(3) -0.004(3)
C26 0.031(3) 0.034(3) 0.035(3) 0.005(2) 0.008(2) 0.003(2)
C27 0.041(4) 0.050(4) 0.044(3) 0.001(3) 0.003(3) 0.005(3)
C28 0.037(4) 0.063(4) 0.055(4) 0.004(3) -0.001(3) -0.018(3)
C29 0.035(4) 0.054(4) 0.076(4) -0.014(3) -0.004(3) -0.012(4)
C30 0.027(4) 0.073(5) 0.084(5) 0.010(4) -0.011(4) -0.019(4)
C31 0.044(4) 0.032(3) 0.047(3) 0.000(3) 0.002(3) -0.002(3)
C32 0.047(4) 0.041(3) 0.053(4) -0.001(3) 0.001(3) 0.002(3)
C33 0.079(5) 0.047(4) 0.058(4) -0.003(4) 0.007(4) 0.006(4)
C34 0.080(6) 0.052(4) 0.085(5) -0.010(5) 0.035(5) 0.004(4)
C35 0.042(4) 0.050(4) 0.095(6) -0.005(4) 0.003(4) -0.005(4)
C36 0.047(4) 0.049(4) 0.058(4) -0.003(3) -0.004(4) 0.000(3)
C37 0.050(5) 0.061(5) 0.065(4) 0.007(4) 0.027(4) -0.003(4)
O21 0.085(3) 0.070(3) 0.079(3) -0.001(3) 0.020(3) 0.028(3)

loop_
_atom_site_label
_atom_site_occupancy
_atom_site_fract_x
_atom_site_fract_y
_atom_site_fract_z
_atom_site_U_iso_or_equiv
_atom_site_thermal_displace_type
_atom_site_calc_flag
_atom_site_type_symbol
Se1 1 .12824(4) .00609(8) .19782(3) .0512(2) Uani d Se
C1 1 -.0581(4) -0.2290(8) .1078(3) .055(2) Uani d C
C2 1 .0254(3) -0.1593(8) .0904(2) .0435(13) Uani d C
H2 1 .020(2) -.045(5) .0799(17) .023(12) Uiso d H
C3 1 .0543(3) -0.2559(7) .0386(3) .0476(15) Uani d C
C4 1 .1238(4) -0.3680(8) .0649(3) .050(2) Uani d C
C5 1 .1594(4) -0.2910(8) .1278(3) .049(2) Uani d C
C6 1 .0878(3) -0.1957(6) .1498(2) .0436(14) Uani d C
C7 1 .0325(4) -0.2859(8) .1922(3) .060(2) Uani d C
C8 1 .0034(5) -0.4486(9) .1617(4) .071(2) Uani d C
C9 1 -.0499(4) -0.4149(9) .1114(4) .069(2) Uani d C
C10 1 -.0473(4) -0.1852(9) .1762(3) .065(2) Uani d C
C11 1 .2011(3) .0968(7) .1464(2) .0445(14) Uani d C
C12 1 .1721(4) .1735(7) .0903(3) .050(2) Uani d C
H12 1 .111(3) .185(7) .073(2) .074(19) Uiso d H
C13 1 .2272(4) .2415(8) .0561(3) .057(2) Uani d C
H13 1 .207(3) .286(6) .018(2) .055(18) Uiso d H
C14 1 .3098(5) .2411(9) .0774(3) .062(2) Uani d C
H14 1 .347(3) .292(7) .054(3) .09(2) Uiso d H
C15 1 .3391(4) .1721(10) .1329(3) .066(2) Uani d C
H15 1 .396(3) .177(7) .149(2) .061(19) Uiso d H
C16 1 .2857(4) .0952(8) .1676(3) .053(2) Uani d C
H16 1 .307(2) .041(5) .2052(18) .026(13) Uiso d H
C17 1 .2055(7) -0.4107(12) .1742(4) .085(3) Uani d C
O1 1 .0252(2) -0.2436(5) -.0152(2) .0669(13) Uani d O
H1 1 -0.105(3) -0.173(7) .082(2) .070(19) Uiso d H
H41 1 .164(3) -0.364(7) .036(2) .065(18) Uiso d H
H42 1 .102(3) -0.485(6) .072(2) .050(15) Uiso d H
H5 1 .194(3) -0.212(6) .119(2) .052(19) Uiso d H
H7 1 .057(3) -0.300(6) .237(2) .064(18) Uiso d H
H8 1 .026(3) -0.552(7) .174(3) .07(2) Uiso d H
H9 1 -.075(3) -0.502(7) .075(2) .080(19) Uiso d H
H101 1 -.040(3) -.067(6) .187(2) .037(15) Uiso d H
H102 1 -.094(3) -0.218(7) .196(2) .065(18) Uiso d H
H171 1 .228(3) -0.343(8) .212(3) .09(2) Uiso d H
H172 1 .175(4) -0.496(8) .184(3) .07(3) Uiso d H
H173 1 .245(4) -0.456(8) .159(3) .08(3) Uiso d H
Se21 1 -0.40920(4) .14441(7) -0.32519(3) .0460(2) Uani d Se
C21 1 -0.5353(3) -0.2588(8) -0.3546(3) .055(2) Uani d C
C22 1 -0.4574(3) -0.1973(7) -0.3103(3) .0420(14) Uani d C
C23 1 -0.4008(3) -0.3385(7) -0.2872(2) .0486(14) Uani d C
C24 1 -0.3231(4) -0.3314(8) -0.3158(3) .049(2) Uani d C
C25 1 -0.3215(3) -0.1613(7) -0.3464(2) .0371(13) Uani d C
C26 1 -0.4106(3) -.0913(6) -0.3540(2) .0330(12) Uani d C
C27 1 -0.4677(3) -0.1095(7) -0.4170(3) .0452(15) Uani d C
C28 1 -0.4660(4) -0.2894(8) -0.4366(3) .052(2) Uani d C
C29 1 -0.5062(4) -0.3774(8) -0.4003(3) .056(2) Uani d C
C30 1 -0.5516(4) -0.1058(9) -0.3954(4) .063(2) Uani d C
C31 1 -0.3322(3) .2327(6) -0.3742(2) .0411(13) Uani d C
C32 1 -0.3594(4) .2916(7) -0.4335(3) .0475(15) Uani d C
H32 1 -0.419(3) .289(7) -0.453(2) .07(2) Uiso d H
C33 1 -0.3039(5) .3578(8) -0.4684(3) .062(2) Uani d C
H33 1 -0.328(3) .409(7) -0.510(3) .09(2) Uiso d H
C34 1 -0.2225(5) .3649(9) -0.4447(4) .070(2) Uani d C
H34 1 -0.189(3) .417(6) -0.468(2) .052(18) Uiso d H
C35 1 -0.1952(4) .3072(8) -0.3864(4) .063(2) Uani d C
H35 1 -0.140(3) .308(6) -0.369(2) .043(16) Uiso d H
C36 1 -0.2488(4) .2408(8) -0.3501(3) .052(2) Uani d C
H36 1 -0.230(3) .204(7) -0.313(2) .06(2) Uiso d H
C37 1 -0.2813(5) -0.1618(10) -0.4044(3) .057(2) Uani d C
O21 1 -0.4166(3) -0.4454(5) -0.2520(2) .0771(14) Uani d O
H21 1 -0.582(3) -0.294(6) -0.329(2) .053(16) Uiso d H
H22 1 -0.474(3) -0.132(7) -0.275(2) .077(19) Uiso d H
H241 1 -0.328(3) -0.416(6) -0.352(2) .044(15) Uiso d H
H242 1 -0.278(4) -0.352(8) -0.286(3) .10(3) Uiso d H
H25 1 -0.292(2) -.098(5) -0.3152(16) .017(12) Uiso d H
H27 1 -0.453(3) -.039(6) -0.4429(19) .031(15) Uiso d H
H28 1 -0.435(3) -0.326(6) -0.4679(18) .036(14) Uiso d H
H29 1 -0.514(3) -0.499(6) -0.397(2) .051(15) Uiso d H
H301 1 -0.560(3) -.008(7) -0.374(2) .053(17) Uiso d H
H302 1 -0.590(3) -0.122(6) -0.4255(19) .033(14) Uiso d H
H371 1 -0.226(4) -0.196(8) -0.395(3) .09(3) Uiso d H
H372 1 -0.312(3) -0.261(7) -0.432(2) .08(2) Uiso d H
H373 1 -0.290(3) -.073(7) -0.428(2) .07(2) Uiso d H

loop_
_atom_type_symbol
_atom_type_description
_atom_type_scat_dispersion_real
_atom_type_scat_dispersion_imag
_atom_type_scat_source
C C 0.0033 0.0016 'International Tables Vol C Tables 4.2.6.8 and 6.1.1.4'
H H 0.0000 0.0000 'International Tables Vol C Tables 4.2.6.8 and 6.1.1.4'
O O 0.0106 0.0060 'International Tables Vol C Tables 4.2.6.8 and 6.1.1.4'
Se Se -0.0929 2.2259 'International Tables Vol C Tables 4.2.6.8 and 6.1.1.4'

loop_
_geom_angle_atom_site_label_1
_geom_angle_atom_site_label_2
_geom_angle_atom_site_label_3
_geom_angle
_geom_angle_publ_flag
C11 Se1 C6 101.1(2) yes
C9 C1 C10 100.6(6) yes
C9 C1 C2 106.9(5) yes
C10 C1 C2 100.2(5) yes
C9 C1 H1 123.(3) ?
C10 C1 H1 114.(3) ?
C2 C1 H1 110.(3) ?
C3 C2 C6 106.6(4) yes
C3 C2 C1 112.4(5) yes
C6 C2 C1 102.8(4) yes
C3 C2 H2 110.(2) ?
C6 C2 H2 114.(2) ?
C1 C2 H2 111.(3) ?
O1 C3 C4 126.1(5) yes
O1 C3 C2 124.5(5) yes
C4 C3 C2 109.4(5) yes
C3 C4 C5 105.2(5) yes
C3 C4 H41 107.(3) ?
C5 C4 H41 111.(3) ?
C3 C4 H42 110.(3) ?
C5 C4 H42 110.(3) ?
H41 C4 H42 114.(4) ?
C17 C5 C4 115.1(6) ?
C17 C5 C6 115.9(6) ?
C4 C5 C6 105.9(5) yes
C17 C5 H5 109.(3) ?
C4 C5 H5 105.(3) ?
C6 C5 H5 105.(3) ?
C5 C6 C2 105.8(4) yes
C5 C6 C7 119.5(5) yes
C2 C6 C7 102.1(4) yes
C5 C6 Se1 111.0(4) yes
C2 C6 Se1 114.2(4) yes
C7 C6 Se1 104.2(4) yes
C8 C7 C10 98.9(6) yes
C8 C7 C6 108.3(5) yes
C10 C7 C6 100.1(5) yes
C8 C7 H7 112.(3) ?
C10 C7 H7 119.(3) ?
C6 C7 H7 117.(3) ?
C9 C8 C7 108.2(7) yes
C9 C8 H8 127.(4) ?
C7 C8 H8 124.(4) ?
C8 C9 C1 106.9(7) yes
C8 C9 H9 127.(3) ?
C1 C9 H9 126.(3) ?
C1 C10 C7 93.9(5) yes
C1 C10 H101 117.(3) ?
C7 C10 H101 113.(3) ?
C1 C10 H102 113.(3) ?
C7 C10 H102 118.(3) ?
H101 C10 H102 104.(4) ?
C12 C11 C16 119.0(5) ?
C12 C11 Se1 121.7(4) ?
C16 C11 Se1 119.1(4) ?
C13 C12 C11 119.3(6) ?
C13 C12 H12 117.(3) ?
C11 C12 H12 123.(3) ?
C14 C13 C12 121.2(7) ?
C14 C13 H13 121.(3) ?
C12 C13 H13 118.(3) ?
C15 C14 C13 120.3(7) ?
C15 C14 H14 119.(4) ?
C13 C14 H14 120.(4) ?
C14 C15 C16 120.1(6) ?
C14 C15 H15 120.(3) ?
C16 C15 H15 120.(3) ?
C15 C16 C11 119.9(6) ?
C15 C16 H16 120.(3) ?
C11 C16 H16 120.(3) ?
C5 C17 H171 106.(3) ?
C5 C17 H172 114.(4) ?
H171 C17 H172 112.(6) ?
C5 C17 H173 110.(5) ?
H171 C17 H173 110.(6) ?
H172 C17 H173 105.(6) ?
C31 Se21 C26 98.8(2) yes
C29 C21 C30 99.7(5) yes
C29 C21 C22 107.1(5) yes
C30 C21 C22 99.2(5) yes
C29 C21 H21 121.(3) ?
C30 C21 H21 117.(3) ?
C22 C21 H21 111.(3) ?
C23 C22 C21 112.0(5) yes
C23 C22 C26 106.1(4) yes
C21 C22 C26 103.3(4) yes
C23 C22 H22 111.(3) ?
C21 C22 H22 111.(3) ?
C26 C22 H22 114.(3) ?
O21 C23 C22 124.6(5) yes
O21 C23 C24 124.7(6) yes
C22 C23 C24 110.7(5) yes
C23 C24 C25 106.7(5) yes
C23 C24 H241 109.(3) ?
C25 C24 H241 105.(3) ?
C23 C24 H242 110.(4) ?
C25 C24 H242 114.(4) ?
H241 C24 H242 112.(5) ?
C37 C25 C24 113.8(5) ?
C37 C25 C26 115.9(5) ?
C24 C25 C26 107.0(4) yes
C37 C25 H25 111.(2) ?
C24 C25 H25 103.(2) ?
C26 C25 H25 105.(2) ?
C27 C26 C25 119.6(4) yes
C27 C26 C22 101.6(4) yes
C25 C26 C22 106.3(4) yes
C27 C26 Se21 110.2(3) yes
C25 C26 Se21 110.2(3) yes
C22 C26 Se21 108.0(3) yes
C28 C27 C30 99.3(5) yes
C28 C27 C26 107.9(4) yes
C30 C27 C26 100.3(5) yes
C28 C27 H27 115.(3) ?
C30 C27 H27 124.(3) ?
C26 C27 H27 109.(3) ?
C29 C28 C27 108.2(6) yes
C29 C28 H28 130.(3) ?
C27 C28 H28 122.(3) ?
C28 C29 C21 107.3(6) yes
C28 C29 H29 132.(3) ?
C21 C29 H29 121.(3) ?
C21 C30 C27 94.6(5) yes
C21 C30 H301 114.(3) ?
C27 C30 H301 113.(3) ?
C21 C30 H302 112.(3) ?
C27 C30 H302 111.(3) ?
H301 C30 H302 111.(5) ?
C32 C31 C36 119.7(6) ?
C32 C31 Se21 120.0(4) ?
C36 C31 Se21 120.3(4) ?
C33 C32 C31 119.9(6) ?
C33 C32 H32 117.(3) ?
C31 C32 H32 124.(3) ?
C34 C33 C32 120.2(7) ?
C34 C33 H33 123.(3) ?
C32 C33 H33 117.(3) ?
C33 C34 C35 120.3(7) ?
C33 C34 H34 117.(3) ?
C35 C34 H34 122.(3) ?
C34 C35 C36 121.2(7) ?
C34 C35 H35 123.(3) ?
C36 C35 H35 116.(3) ?
C35 C36 C31 118.7(6) ?
C35 C36 H36 120.(4) ?
C31 C36 H36 121.(4) ?
C25 C37 H371 111.(4) ?
C25 C37 H372 104.(3) ?
H371 C37 H372 105.(5) ?
C25 C37 H373 115.(4) ?
H371 C37 H373 116.(5) ?
H372 C37 H373 106.(4) ?

loop_
_geom_bond_atom_site_label_1
_geom_bond_atom_site_label_2
_geom_bond_distance
_geom_bond_publ_flag
Se1 C11 1.911(5) yes
Se1 C6 1.994(5) yes
C1 C9 1.505(9) yes
C1 C10 1.520(8) yes
C1 C2 1.586(7) yes
C1 H1 0.99(5) ?
C2 C3 1.510(7) yes
C2 C6 1.554(7) yes
C2 H2 0.95(4) ?
C3 O1 1.203(6) yes
C3 C4 1.503(8) yes
C4 C5 1.539(8) yes
C4 H41 0.97(5) ?
C4 H42 1.02(5) ?
C5 C17 1.517(9) ?
C5 C6 1.545(7) yes
C5 H5 0.90(5) ?
C6 C7 1.573(7) yes
C7 C8 1.515(9) yes
C7 C10 1.540(9) yes
C7 H7 1.01(5) ?
C8 C9 1.324(9) yes
C8 H8 0.93(5) ?
C9 H9 1.09(5) ?
C10 H101 0.98(4) ?
C10 H102 0.96(5) ?
C11 C12 1.390(7) ?
C11 C16 1.400(7) ?
C12 C13 1.376(8) ?
C12 H12 1.02(5) ?
C13 C14 1.370(8) ?
C13 H13 0.92(5) ?
C14 C15 1.354(8) ?
C14 H14 0.96(5) ?
C15 C16 1.391(8) ?
C15 H15 0.94(5) ?
C16 H16 0.95(4) ?
C17 H171 1.00(6) ?
C17 H172 0.90(5) ?
C17 H173 0.86(6) ?
Se21 C31 1.919(5) yes
Se21 C26 2.000(5) yes
C21 C29 1.514(8) yes
C21 C30 1.521(9) yes
C21 C22 1.564(7) yes
C21 H21 1.05(4) ?
C22 C23 1.509(7) yes
C22 C26 1.569(6) yes
C22 H22 1.00(5) ?
C23 O21 1.209(6) yes
C23 C24 1.510(7) yes
C24 C25 1.527(8) yes
C24 H241 1.03(4) ?
C24 H242 0.92(6) ?
C25 C37 1.516(7) ?
C25 C26 1.559(6) yes
C25 H25 0.93(4) ?
C26 C27 1.550(7) yes
C27 C28 1.513(8) yes
C27 C30 1.528(8) yes
C27 H27 0.86(4) ?
C28 C29 1.316(8) yes
C28 H28 0.96(4) ?
C29 H29 0.99(5) ?
C30 H301 0.94(5) ?
C30 H302 0.85(4) ?
C31 C32 1.387(7) ?
C31 C36 1.396(7) ?
C32 C33 1.384(8) ?
C32 H32 1.01(5) ?
C33 C34 1.363(9) ?
C33 H33 1.02(5) ?
C34 C35 1.365(9) ?
C34 H34 0.92(5) ?
C35 C36 1.382(8) ?
C35 H35 0.94(4) ?
C36 H36 0.88(5) ?
C37 H371 0.94(6) ?
C37 H372 1.07(5) ?
C37 H373 0.88(5) ?
